data_4323260
loop_
_publ_author_name
'Kevin D. John'
'Vincent M. Miskowski'
'Michael A. Vance'
'Richard F. Dallinger'
'Louis C. Wang'
'Steven J. Geib'
'Michael D. Hopkins'

_publ_section_title
;
 Molecular Structures, Vibrational Spectroscopy, and Normal-Mode Analysis
 of M2(C\\tbCR)4(PMe3)4 Dimetallatetraynes. Observation of Strongly Mixed
 Metal-Metal and Metal-Ligand Vibrational Modes
;
_journal_name_full 'Inorganic Chemistry'
_journal_page_first 6858
_journal_page_last 6873
_journal_paper_doi 10.1021/ic980866u
_journal_volume 37
_journal_year 1998
_chemical_formula_sum 'C32 H72 Mo2 P4 Si4'
_chemical_formula_weight 885.02
_chemical_name_systematic
; 
 ? 
;
_space_group_IT_number 62
_symmetry_cell_setting orthorhombic
_symmetry_space_group_name_Hall '-P 2ac 2n'
_symmetry_space_group_name_H-M 'P n m a'
_atom_sites_solution_hydrogens geom
_atom_sites_solution_primary direct
_atom_sites_solution_secondary difmap
_audit_creation_method SHELXL
_cell_angle_alpha 90.00
_cell_angle_beta 90.00
_cell_angle_gamma 90.00
_cell_formula_units_Z 4
_cell_length_a 19.550(5)
_cell_length_b 18.346(5)
_cell_length_c 14.473(3)
_cell_measurement_reflns_used 25
_cell_measurement_temperature 208(2)
_cell_measurement_theta_max 12.5
_cell_measurement_theta_min 10
_cell_volume 5191(2)
_computing_data_collection 'Siemens P3/PC'
_computing_structure_refinement 'SHELXL-93 (Sheldrick, 1993)'
_computing_structure_solution 'SHELXS-86 (Sheldrick, 1990)'
_diffrn_ambient_temperature 208(2)
_diffrn_measurement_device 'Siemens P3'
_diffrn_measurement_method 'omega scans'
_diffrn_radiation_monochromator graphite
_diffrn_radiation_source 'fine-focus sealed tube'
_diffrn_radiation_type MoK\a
_diffrn_radiation_wavelength 0.71073
_diffrn_reflns_av_R_equivalents 0.0000
_diffrn_reflns_av_sigmaI/netI 0.0481
_diffrn_reflns_limit_h_max 22
_diffrn_reflns_limit_h_min 0
_diffrn_reflns_limit_k_max 0
_diffrn_reflns_limit_k_min -20
_diffrn_reflns_limit_l_max 16
_diffrn_reflns_limit_l_min 0
_diffrn_reflns_number 4217
_diffrn_reflns_theta_max 24.00
_diffrn_reflns_theta_min 1.75
_diffrn_standards_decay_% <1%
_diffrn_standards_interval_count 200
_diffrn_standards_number 3
_exptl_absorpt_coefficient_mu 0.716
_exptl_absorpt_correction_type psi-scan
_exptl_crystal_colour 'azure blue'
_exptl_crystal_density_diffrn 1.132
_exptl_crystal_density_meas ?
_exptl_crystal_density_method N/A
_exptl_crystal_F_000 1856
_exptl_crystal_size_max 0.46
_exptl_crystal_size_mid 0.39
_exptl_crystal_size_min 0.21
_refine_diff_density_max 0.658
_refine_diff_density_min -0.292
_refine_diff_density_rms 0.060
_refine_ls_extinction_coef 0.00000(6)
_refine_ls_extinction_expression Fc^*^=kFc[1+0.001xFc^2^\l^3^/sin(2\q)]^-1/4^
_refine_ls_extinction_method SHELXL
_refine_ls_goodness_of_fit_all 1.011
_refine_ls_goodness_of_fit_obs 1.046
_refine_ls_matrix_type full
_refine_ls_number_parameters 231
_refine_ls_number_reflns 4215
_refine_ls_number_restraints 0
_refine_ls_restrained_S_all 1.131
_refine_ls_restrained_S_obs 1.046
_refine_ls_R_factor_all 0.0774
_refine_ls_R_factor_obs 0.0444
_refine_ls_shift/esd_max -4.924
_refine_ls_shift/esd_mean 0.022
_refine_ls_structure_factor_coef Fsqd
_refine_ls_weighting_details 'w=1/[\s^2^(Fo^2^)+(0.0448P)^2^+2.8903P] where P=(Fo^2^+2Fc^2^)/3'
_refine_ls_weighting_scheme calc
_refine_ls_wR_factor_all 0.1187
_refine_ls_wR_factor_obs 0.0913
_reflns_number_observed 2975
_reflns_number_total 4217
_reflns_observed_criterion >2sigma(I)
_cod_data_source_file ic980866u_3.cif
_cod_data_source_block Mo2(CCSiMe3)4(PMe3)4
_cod_depositor_comments
;
The following automatic conversions were performed:

'_exptl_crystal_density_meas' value 'N/A' was changed to '?' - the
value is perceived as not measured.

Automatic conversion script
Id: cif_fix_values 3008 2015-01-20 13:52:24Z robertas 

The following automatic conversions were performed:

'_refine_ls_weighting_scheme' value 'calc
w=1/[\s^2^(Fo^2^)+(0.0448P)^2^+2.8903P] where P=(Fo^2^+2Fc^2^)/3' was
changed to 'calc'. New tag '_refine_ls_weighting_details' was
created. The value of the new tag was set to
'w=1/[\s^2^(Fo^2^)+(0.0448P)^2^+2.8903P] where P=(Fo^2^+2Fc^2^)/3'.

Automatic conversion script
Id: cif_fix_values 3143 2015-03-26 13:38:13Z robertas 
;
_cod_original_cell_volume 5191.0(23)
_cod_database_code 4323260

loop_
_symmetry_equiv_pos_as_xyz
'x, y, z'
'-x+1/2, -y, z+1/2'
'-x, y+1/2, -z'
'x+1/2, -y+1/2, -z+1/2'
'-x, -y, -z'
'x-1/2, y, -z-1/2'
'x, -y-1/2, z'
'-x-1/2, y-1/2, z-1/2'

loop_
_atom_site_aniso_label
_atom_site_aniso_U_11
_atom_site_aniso_U_22
_atom_site_aniso_U_33
_atom_site_aniso_U_23
_atom_site_aniso_U_13
_atom_site_aniso_U_12
Mo2 0.0429(4) 0.0425(4) 0.0338(3) 0.000 -0.0010(3) 0.000
Mo1 0.0434(4) 0.0484(4) 0.0337(3) 0.000 0.0003(3) 0.000
Mo1' 0.040(2) 0.054(2) 0.046(2) -0.001(2) 0.002(2) -0.001(2)
Mo2' 0.042(2) 0.058(2) 0.047(2) -0.002(2) -0.002(2) -0.001(2)
P1 0.0592(8) 0.0572(7) 0.0578(7) -0.0027(6) 0.0034(6) -0.0107(6)
P3 0.0610(12) 0.0900(14) 0.0409(9) 0.000 0.0073(8) 0.000
P4 0.0639(11) 0.0531(10) 0.0442(9) 0.000 -0.0090(8) 0.000
Si1 0.0624(12) 0.0772(13) 0.0540(11) 0.000 -0.0133(10) 0.000
Si2 0.0709(13) 0.0771(14) 0.0425(10) 0.000 0.0103(9) 0.000
Si3 0.0795(10) 0.0553(9) 0.0855(11) -0.0144(8) -0.0070(8) 0.0128(8)
C1 0.073(5) 0.072(5) 0.059(4) 0.000 -0.015(4) 0.000
C2 0.063(4) 0.078(5) 0.047(4) 0.000 -0.008(3) 0.000
C3 0.088(5) 0.068(5) 0.053(4) 0.000 0.025(4) 0.000
C4 0.079(5) 0.075(5) 0.051(4) 0.000 0.021(4) 0.000
C5 0.054(3) 0.065(3) 0.058(3) -0.006(2) -0.001(2) 0.005(3)
C6 0.060(3) 0.057(3) 0.067(3) -0.010(3) -0.005(2) 0.007(2)
C7 0.155(6) 0.121(6) 0.098(5) -0.042(4) -0.045(5) 0.023(5)
C8 0.081(6) 0.147(9) 0.131(9) 0.000 -0.001(6) 0.000
C9 0.100(7) 0.120(7) 0.078(6) 0.000 -0.005(5) 0.000
C10 0.091(4) 0.097(4) 0.080(4) 0.014(3) 0.013(3) -0.006(3)
C11 0.147(6) 0.107(5) 0.112(5) -0.036(4) 0.030(5) 0.027(5)
C12 0.142(6) 0.097(5) 0.156(7) -0.003(5) -0.066(5) 0.027(5)
C13 0.109(5) 0.069(4) 0.183(8) -0.004(4) 0.009(5) 0.001(4)
C14 0.117(5) 0.065(3) 0.083(4) 0.016(3) -0.001(4) -0.004(3)
C15 0.083(4) 0.082(4) 0.085(4) -0.025(3) -0.010(3) -0.012(3)
C16 0.077(4) 0.132(6) 0.111(5) 0.005(4) 0.022(4) -0.001(4)
C17 0.063(5) 0.194(11) 0.123(8) 0.000 0.040(6) 0.000
C18 0.136(6) 0.125(5) 0.060(3) -0.037(4) 0.005(3) 0.002(4)
C19 0.058(5) 0.109(7) 0.126(8) 0.000 -0.023(5) 0.000
C20 0.138(5) 0.074(4) 0.063(3) 0.019(3) -0.012(3) 0.000(4)

loop_
_atom_site_label
_atom_site_type_symbol
_atom_site_fract_x
_atom_site_fract_y
_atom_site_fract_z
_atom_site_U_iso_or_equiv
_atom_site_thermal_displace_type
_atom_site_occupancy
_atom_site_calc_flag
_atom_site_refinement_flags
_atom_site_disorder_group
Mo2 Mo 0.70888(3) 0.2500 0.09995(4) 0.0397(2) Uani 0.7939(14) d SP .
Mo1 Mo 0.60124(3) 0.2500 0.12503(4) 0.0418(2) Uani 0.7939(14) d SP .
Mo1' Mo 0.6689(2) 0.2070(2) 0.1678(2) 0.0466(11) Uani 0.1031(7) d P .
Mo2' Mo 0.6569(2) 0.2881(2) 0.0649(3) 0.0486(11) Uani 0.1031(7) d P .
P1 P 0.57268(6) 0.11703(7) 0.13072(8) 0.0581(4) Uani 1 d . .
P3 P 0.71749(10) 0.2500 -0.07274(12) 0.0640(5) Uani 1 d S .
P4 P 0.76237(9) 0.2500 0.25863(11) 0.0537(5) Uani 1 d S .
Si1 Si 0.44311(10) 0.2500 -0.15495(13) 0.0645(6) Uani 1 d S .
Si2 Si 0.53025(11) 0.2500 0.46803(12) 0.0635(6) Uani 1 d S .
Si3 Si 0.81770(8) -0.00674(8) 0.08300(11) 0.0734(5) Uani 1 d . .
C1 C 0.5495(4) 0.2500 -0.0052(5) 0.068(2) Uani 1 d S .
C2 C 0.5086(3) 0.2500 -0.0673(5) 0.063(2) Uani 1 d S .
C3 C 0.5845(4) 0.2500 0.2721(5) 0.070(2) Uani 1 d S .
C4 C 0.5634(4) 0.2500 0.3510(5) 0.069(2) Uani 1 d S .
C5 C 0.7451(2) 0.1388(3) 0.0939(3) 0.0592(12) Uani 1 d . .
C6 C 0.7754(2) 0.0811(3) 0.0907(3) 0.0613(13) Uani 1 d . .
C7 C 0.4517(4) 0.1669(3) -0.2264(4) 0.124(3) Uani 1 d . .
H7A H 0.4169(4) 0.1667(3) -0.2731(4) 0.187 Uiso 1 calc R .
H7B H 0.4468(4) 0.1246(3) -0.1880(4) 0.187 Uiso 1 calc R .
H7C H 0.4960(4) 0.1663(3) -0.2552(4) 0.187 Uiso 1 calc R .
C8 C 0.3587(4) 0.2500 -0.0980(7) 0.120(3) Uani 1 d S .
H8A H 0.3234(4) 0.2500 -0.1441(7) 0.180 Uiso 1 calc SR .
H8B H 0.3544(4) 0.2927 -0.0601(7) 0.180 Uiso 0.50 calc PR .
H8C H 0.3544(4) 0.2073 -0.0601(7) 0.180 Uiso 0.50 calc PR .
C9 C 0.6027(4) 0.2500 0.5508(6) 0.100(3) Uani 1 d S .
H9A H 0.5854(4) 0.2500 0.6128(6) 0.149 Uiso 1 calc SR .
H9B H 0.6302(4) 0.2927 0.5412(6) 0.149 Uiso 0.50 calc PR .
H9C H 0.6302(4) 0.2073 0.5412(6) 0.149 Uiso 0.50 calc PR .
C10 C 0.4782(3) 0.1666(3) 0.4858(4) 0.090(2) Uani 1 d . .
H10A H 0.4605(3) 0.1662(3) 0.5476(4) 0.134 Uiso 1 calc R .
H10B H 0.5063(3) 0.1243(3) 0.4763(4) 0.134 Uiso 1 calc R .
H10C H 0.4410(3) 0.1662(3) 0.4425(4) 0.134 Uiso 1 calc R .
C11 C 0.8543(3) -0.0159(4) -0.0352(4) 0.122(2) Uani 1 d . .
H11A H 0.8770(3) -0.0621(4) -0.0407(4) 0.183 Uiso 1 calc R .
H11B H 0.8867(3) 0.0226(4) -0.0457(4) 0.183 Uiso 1 calc R .
H11C H 0.8183(3) -0.0128(4) -0.0800(4) 0.183 Uiso 1 calc R .
C12 C 0.8861(3) -0.0137(4) 0.1703(5) 0.132(3) Uani 1 d . .
H12A H 0.9080(3) -0.0603(4) 0.1654(5) 0.198 Uiso 1 calc R .
H12B H 0.8668(3) -0.0084(4) 0.2309(5) 0.198 Uiso 1 calc R .
H12C H 0.9192(3) 0.0242(4) 0.1601(5) 0.198 Uiso 1 calc R .
C13 C 0.7525(3) -0.0792(3) 0.1023(5) 0.120(3) Uani 1 d . .
H13A H 0.7739(3) -0.1262(3) 0.0985(5) 0.181 Uiso 1 calc R .
H13B H 0.7175(3) -0.0755(3) 0.0560(5) 0.181 Uiso 1 calc R .
H13C H 0.7324(3) -0.0732(3) 0.1624(5) 0.181 Uiso 1 calc R .
C14 C 0.6035(3) 0.0617(3) 0.2254(4) 0.088(2) Uani 1 d . .
H14A H 0.5990(3) 0.0883(3) 0.2822(4) 0.133 Uiso 1 calc R .
H14B H 0.6507(3) 0.0497(3) 0.2154(4) 0.133 Uiso 1 calc R .
H14C H 0.5771(3) 0.0177(3) 0.2290(4) 0.133 Uiso 1 calc R .
C15 C 0.5844(3) 0.0596(3) 0.0299(4) 0.083(2) Uani 1 d . .
H15A H 0.5691(3) 0.0852(3) -0.0242(4) 0.125 Uiso 1 calc R .
H15B H 0.5582(3) 0.0157(3) 0.0371(4) 0.125 Uiso 1 calc R .
H15C H 0.6319(3) 0.0476(3) 0.0235(4) 0.125 Uiso 1 calc R .
C16 C 0.4807(3) 0.1139(4) 0.1463(4) 0.107(2) Uani 1 d . .
H16A H 0.4589(3) 0.1420(4) 0.0987(4) 0.160 Uiso 1 calc R .
H16B H 0.4690(3) 0.1337(4) 0.2056(4) 0.160 Uiso 1 calc R .
H16C H 0.4653(3) 0.0643(4) 0.1427(4) 0.160 Uiso 1 calc R .
C17 C 0.8073(4) 0.2500 -0.0967(6) 0.127(4) Uani 1 d S .
H17A H 0.8287(4) 0.2899 -0.0649(6) 0.190 Uiso 0.50 calc PR .
H17B H 0.8145(4) 0.2552 -0.1620(6) 0.190 Uiso 0.50 calc PR .
H17C H 0.8270(4) 0.2049 -0.0761(6) 0.190 Uiso 0.50 calc PR .
C18 C 0.6867(3) 0.1723(3) -0.1380(4) 0.107(2) Uani 1 d . .
H18A H 0.6383(3) 0.1671(3) -0.1288(4) 0.161 Uiso 1 calc R .
H18B H 0.7095(3) 0.1290(3) -0.1174(4) 0.161 Uiso 1 calc R .
H18C H 0.6958(3) 0.1797(3) -0.2025(4) 0.161 Uiso 1 calc R .
C19 C 0.8534(3) 0.2500 0.2380(6) 0.098(3) Uani 1 d S .
H19A H 0.8651(3) 0.2900 0.1982(6) 0.147 Uiso 0.50 calc PR .
H19B H 0.8665(3) 0.2050 0.2092(6) 0.147 Uiso 0.50 calc PR .
H19C H 0.8772(3) 0.2551 0.2957(6) 0.147 Uiso 0.50 calc PR .
C20 C 0.7502(3) 0.1727(3) 0.3338(4) 0.092(2) Uani 1 d . .
H20A H 0.7558(3) 0.1285(3) 0.2990(4) 0.137 Uiso 1 calc R .
H20B H 0.7050(3) 0.1741(3) 0.3595(4) 0.137 Uiso 1 calc R .
H20C H 0.7833(3) 0.1742(3) 0.3827(4) 0.137 Uiso 1 calc R .

loop_
_atom_type_symbol
_atom_type_description
_atom_type_scat_dispersion_real
_atom_type_scat_dispersion_imag
_atom_type_scat_source
C C 0.0033 0.0016 'International Tables Vol C Tables 4.2.6.8 and 6.1.1.4'
H H 0.0000 0.0000 'International Tables Vol C Tables 4.2.6.8 and 6.1.1.4'
Si Si 0.0817 0.0704 'International Tables Vol C Tables 4.2.6.8 and 6.1.1.4'
P P 0.1023 0.0942 'International Tables Vol C Tables 4.2.6.8 and 6.1.1.4'
Mo Mo -1.6832 0.6857 'International Tables Vol C Tables 4.2.6.8 and 6.1.1.4'

loop_
_geom_angle_atom_site_label_1
_geom_angle_atom_site_label_2
_geom_angle_atom_site_label_3
_geom_angle
_geom_angle_site_symmetry_1
_geom_angle_site_symmetry_3
_geom_angle_publ_flag
Mo2' Mo2 Mo2' 63.2(3) . 7_565 ?
Mo2' Mo2 Mo1' 97.5(2) . . ?
Mo2' Mo2 Mo1' 64.7(2) 7_565 . ?
Mo2' Mo2 Mo1' 64.7(2) . 7_565 ?
Mo2' Mo2 Mo1' 97.5(2) 7_565 7_565 ?
Mo1' Mo2 Mo1' 64.3(3) . 7_565 ?
Mo2' Mo2 Mo1 46.7(2) . . ?
Mo2' Mo2 Mo1 46.7(2) 7_565 . ?
Mo1' Mo2 Mo1 50.82(14) . . ?
Mo1' Mo2 Mo1 50.82(14) 7_565 . ?
Mo2' Mo2 C5 74.9(2) . 7_565 ?
Mo2' Mo2 C5 136.8(2) 7_565 7_565 ?
Mo1' Mo2 C5 134.6(2) . 7_565 ?
Mo1' Mo2 C5 72.4(2) 7_565 7_565 ?
Mo1 Mo2 C5 109.27(12) . 7_565 ?
Mo2' Mo2 C5 136.8(2) . . ?
Mo2' Mo2 C5 74.9(2) 7_565 . ?
Mo1' Mo2 C5 72.4(2) . . ?
Mo1' Mo2 C5 134.6(2) 7_565 . ?
Mo1 Mo2 C5 109.27(12) . . ?
C5 Mo2 C5 141.4(2) 7_565 . ?
Mo2' Mo2 P3 70.8(2) . . ?
Mo2' Mo2 P3 70.8(2) 7_565 . ?
Mo1' Mo2 P3 134.17(14) . . ?
Mo1' Mo2 P3 134.17(14) 7_565 . ?
Mo1 Mo2 P3 103.64(5) . . ?
C5 Mo2 P3 86.43(12) 7_565 . ?
C5 Mo2 P3 86.43(12) . . ?
Mo2' Mo2 P4 131.5(2) . . ?
Mo2' Mo2 P4 131.5(2) 7_565 . ?
Mo1' Mo2 P4 67.35(14) . . ?
Mo1' Mo2 P4 67.35(14) 7_565 . ?
Mo1 Mo2 P4 104.69(5) . . ?
C5 Mo2 P4 84.30(12) 7_565 . ?
C5 Mo2 P4 84.30(12) . . ?
P3 Mo2 P4 151.67(7) . . ?
Mo2' Mo1 Mo2' 53.3(3) 7_565 . ?
Mo2' Mo1 Mo1' 55.9(2) 7_565 . ?
Mo2' Mo1 Mo1' 82.2(2) . . ?
Mo2' Mo1 Mo1' 82.2(2) 7_565 7_565 ?
Mo2' Mo1 Mo1' 55.9(2) . 7_565 ?
Mo1' Mo1 Mo1' 56.7(3) . 7_565 ?
Mo2' Mo1 Mo2 38.48(14) 7_565 . ?
Mo2' Mo1 Mo2 38.48(14) . . ?
Mo1' Mo1 Mo2 43.78(12) . . ?
Mo1' Mo1 Mo2 43.78(12) 7_565 . ?
Mo2' Mo1 C1 80.7(2) 7_565 . ?
Mo2' Mo1 C1 80.7(2) . . ?
Mo1' Mo1 C1 134.9(2) . . ?
Mo1' Mo1 C1 134.9(2) 7_565 . ?
Mo2 Mo1 C1 108.4(2) . . ?
Mo2' Mo1 C3 131.1(2) 7_565 . ?
Mo2' Mo1 C3 131.1(2) . . ?
Mo1' Mo1 C3 75.6(2) . . ?
Mo1' Mo1 C3 75.6(2) 7_565 . ?
Mo2 Mo1 C3 108.5(2) . . ?
C1 Mo1 C3 143.1(3) . . ?
Mo2' Mo1 P1 127.64(14) 7_565 7_565 ?
Mo2' Mo1 P1 74.78(14) . 7_565 ?
Mo1' Mo1 P1 128.92(13) . 7_565 ?
Mo1' Mo1 P1 72.71(13) 7_565 7_565 ?
Mo2 Mo1 P1 103.03(3) . 7_565 ?
C1 Mo1 P1 85.61(5) . 7_565 ?
C3 Mo1 P1 86.20(5) . 7_565 ?
Mo2' Mo1 P1 74.78(14) 7_565 . ?
Mo2' Mo1 P1 127.64(14) . . ?
Mo1' Mo1 P1 72.71(13) . . ?
Mo1' Mo1 P1 128.92(13) 7_565 . ?
Mo2 Mo1 P1 103.03(3) . . ?
C1 Mo1 P1 85.61(5) . . ?
C3 Mo1 P1 86.20(5) . . ?
P1 Mo1 P1 153.94(7) 7_565 . ?
Mo2 Mo1' Mo2' 52.9(2) . 7_565 ?
Mo2 Mo1' Mo1' 57.85(14) . 7_565 ?
Mo2' Mo1' Mo1' 86.6(2) 7_565 7_565 ?
Mo2 Mo1' Mo1 85.4(2) . . ?
Mo2' Mo1' Mo1 58.7(2) 7_565 . ?
Mo1' Mo1' Mo1 61.65(13) 7_565 . ?
Mo2 Mo1' Mo2' 38.61(13) . . ?
Mo2' Mo1' Mo2' 41.2(2) 7_565 . ?
Mo1' Mo1' Mo2' 45.41(14) 7_565 . ?
Mo1 Mo1' Mo2' 46.83(13) . . ?
Mo2 Mo1' C5 68.1(2) . . ?
Mo2' Mo1' C5 70.3(2) 7_565 . ?
Mo1' Mo1' C5 124.3(2) 7_565 . ?
Mo1 Mo1' C5 128.5(2) . . ?
Mo2' Mo1' C5 97.5(2) . . ?
Mo2 Mo1' C3 127.7(2) . . ?
Mo2' Mo1' C3 120.0(3) 7_565 . ?
Mo1' Mo1' C3 70.57(10) 7_565 . ?
Mo1 Mo1' C3 61.6(2) . . ?
Mo2' Mo1' C3 97.9(2) . . ?
C5 Mo1' C3 164.0(2) . . ?
Mo2 Mo1' P4 77.63(15) . . ?
Mo2' Mo1' P4 130.0(2) 7_565 . ?
Mo1' Mo1' P4 70.68(9) 7_565 . ?
Mo1 Mo1' P4 131.2(2) . . ?
Mo2' Mo1' P4 103.9(2) . . ?
C5 Mo1' P4 86.4(2) . . ?
C3 Mo1' P4 94.1(2) . . ?
Mo2 Mo1' P1 126.2(2) . . ?
Mo2' Mo1' P1 73.6(2) 7_565 . ?
Mo1' Mo1' P1 130.14(9) 7_565 . ?
Mo1 Mo1' P1 69.02(12) . . ?
Mo2' Mo1' P1 102.9(2) . . ?
C5 Mo1' P1 91.7(2) . . ?
C3 Mo1' P1 80.6(2) . . ?
P4 Mo1' P1 153.1(2) . . ?
Mo2 Mo2' Mo2' 58.4(2) . 7_565 ?
Mo2 Mo2' Mo1' 62.4(2) . 7_565 ?
Mo2' Mo2' Mo1' 93.4(2) 7_565 7_565 ?
Mo2 Mo2' Mo1 94.8(2) . . ?
Mo2' Mo2' Mo1 63.37(14) 7_565 . ?
Mo1' Mo2' Mo1 65.4(2) 7_565 . ?
Mo2 Mo2' Mo1' 43.91(15) . . ?
Mo2' Mo2' Mo1' 45.40(14) 7_565 . ?
Mo1' Mo2' Mo1' 48.0(3) 7_565 . ?
Mo1 Mo2' Mo1' 50.95(14) . . ?
Mo2 Mo2' C5 69.7(2) . 7_565 ?
Mo2' Mo2' C5 127.1(2) 7_565 7_565 ?
Mo1' Mo2' C5 70.0(2) 7_565 7_565 ?
Mo1 Mo2' C5 134.9(2) . 7_565 ?
Mo1' Mo2' C5 101.8(2) . 7_565 ?
Mo2 Mo2' P3 77.8(2) . . ?
Mo2' Mo2' P3 73.21(9) 7_565 . ?
Mo1' Mo2' P3 138.8(3) 7_565 . ?
Mo1 Mo2' P3 132.2(2) . . ?
Mo1' Mo2' P3 108.8(2) . . ?
C5 Mo2' P3 87.2(2) 7_565 . ?
Mo2 Mo2' C1 131.7(2) . . ?
Mo2' Mo2' C1 73.31(10) 7_565 . ?
Mo1' Mo2' C1 124.2(3) 7_565 . ?
Mo1 Mo2' C1 60.1(2) . . ?
Mo1' Mo2' C1 100.8(2) . . ?
C5 Mo2' C1 157.0(2) 7_565 . ?
P3 Mo2' C1 89.8(2) . . ?
Mo2 Mo2' P1 134.4(2) . 7_565 ?
Mo2' Mo2' P1 132.44(9) 7_565 7_565 ?
Mo1' Mo2' P1 72.2(2) 7_565 7_565 ?
Mo1 Mo2' P1 69.52(13) . 7_565 ?
Mo1' Mo2' P1 106.5(2) . 7_565 ?
C5 Mo2' P1 91.1(2) 7_565 7_565 ?
P3 Mo2' P1 144.3(2) . 7_565 ?
C1 Mo2' P1 78.3(2) . 7_565 ?
C14 P1 C15 104.0(3) . . ?
C14 P1 C16 102.6(3) . . ?
C15 P1 C16 101.9(3) . . ?
C14 P1 Mo1 119.8(2) . . ?
C15 P1 Mo1 120.7(2) . . ?
C16 P1 Mo1 104.9(2) . . ?
C14 P1 Mo1' 87.6(2) . . ?
C15 P1 Mo1' 116.8(2) . . ?
C16 P1 Mo1' 136.4(2) . . ?
Mo1 P1 Mo1' 38.26(8) . . ?
C14 P1 Mo2' 116.5(2) . 7_565 ?
C15 P1 Mo2' 90.8(2) . 7_565 ?
C16 P1 Mo2' 134.5(2) . 7_565 ?
Mo1 P1 Mo2' 35.70(9) . 7_565 ?
Mo1' P1 Mo2' 34.21(12) . 7_565 ?
C17 P3 C18 103.0(3) . . ?
C17 P3 C18 103.0(3) . 7_565 ?
C18 P3 C18 103.6(4) . 7_565 ?
C17 P3 Mo2' 129.7(3) . . ?
C18 P3 Mo2' 119.6(2) . . ?
C18 P3 Mo2' 92.2(2) 7_565 . ?
C17 P3 Mo2' 129.8(3) . 7_565 ?
C18 P3 Mo2' 92.2(2) . 7_565 ?
C18 P3 Mo2' 119.6(2) 7_565 7_565 ?
Mo2' P3 Mo2' 33.6(2) . 7_565 ?
C17 P3 Mo2 105.0(3) . . ?
C18 P3 Mo2 119.8(2) . . ?
C18 P3 Mo2 119.8(2) 7_565 . ?
Mo2' P3 Mo2 31.36(9) . . ?
Mo2' P3 Mo2 31.36(9) 7_565 . ?
C20 P4 C20 103.8(4) . 7_565 ?
C20 P4 C19 103.3(3) . . ?
C20 P4 C19 103.3(3) 7_565 . ?
C20 P4 Mo1' 119.4(2) . 7_565 ?
C20 P4 Mo1' 88.3(2) 7_565 7_565 ?
C19 P4 Mo1' 131.6(3) . 7_565 ?
C20 P4 Mo1' 88.3(2) . . ?
C20 P4 Mo1' 119.4(2) 7_565 . ?
C19 P4 Mo1' 131.6(3) . . ?
Mo1' P4 Mo1' 38.6(2) 7_565 . ?
C20 P4 Mo2 119.6(2) . . ?
C20 P4 Mo2 119.6(2) 7_565 . ?
C19 P4 Mo2 105.0(3) . . ?
Mo1' P4 Mo2 35.01(9) 7_565 . ?
Mo1' P4 Mo2 35.01(9) . . ?
C2 Si1 C7 109.2(2) . 7_565 ?
C2 Si1 C7 109.2(2) . . ?
C7 Si1 C7 111.0(5) 7_565 . ?
C2 Si1 C8 108.7(4) . . ?
C7 Si1 C8 109.3(3) 7_565 . ?
C7 Si1 C8 109.3(3) . . ?
C4 Si2 C10 109.0(2) . 7_565 ?
C4 Si2 C10 109.0(2) . . ?
C10 Si2 C10 111.1(4) 7_565 . ?
C4 Si2 C9 109.2(4) . . ?
C10 Si2 C9 109.2(2) 7_565 . ?
C10 Si2 C9 109.2(2) . . ?
C6 Si3 C12 110.4(3) . . ?
C6 Si3 C11 108.2(3) . . ?
C12 Si3 C11 110.1(3) . . ?
C6 Si3 C13 108.2(2) . . ?
C12 Si3 C13 110.1(3) . . ?
C11 Si3 C13 109.7(3) . . ?
C2 C1 Mo1 166.6(7) . . ?
C2 C1 Mo2' 152.2(5) . 7_565 ?
Mo1 C1 Mo2' 39.22(15) . 7_565 ?
C2 C1 Mo2' 152.2(5) . . ?
Mo1 C1 Mo2' 39.22(15) . . ?
Mo2' C1 Mo2' 33.4(2) 7_565 . ?
C1 C2 Si1 176.4(7) . . ?
C4 C3 Mo1 168.9(7) . . ?
C4 C3 Mo1' 146.6(5) . 7_565 ?
Mo1 C3 Mo1' 42.72(15) . 7_565 ?
C4 C3 Mo1' 146.6(5) . . ?
Mo1 C3 Mo1' 42.72(15) . . ?
Mo1' C3 Mo1' 38.9(2) 7_565 . ?
C3 C4 Si2 178.9(7) . . ?
C6 C5 Mo2 169.9(4) . . ?
C6 C5 Mo1' 146.9(4) . . ?
Mo2 C5 Mo1' 39.52(13) . . ?
C6 C5 Mo2' 153.7(4) . 7_565 ?
Mo2 C5 Mo2' 35.36(12) . 7_565 ?
Mo1' C5 Mo2' 39.8(2) . 7_565 ?
C5 C6 Si3 177.5(4) . . ?

loop_
_geom_bond_atom_site_label_1
_geom_bond_atom_site_label_2
_geom_bond_distance
_geom_bond_site_symmetry_2
_geom_bond_publ_flag
Mo2 Mo2' 1.333(4) . ?
Mo2 Mo2' 1.334(4) 7_565 ?
Mo2 Mo1' 1.482(4) . ?
Mo2 Mo1' 1.482(4) 7_565 ?
Mo2 Mo1 2.1355(10) . ?
Mo2 C5 2.161(5) 7_565 ?
Mo2 C5 2.162(5) . ?
Mo2 P3 2.505(2) . ?
Mo2 P4 2.523(2) . ?
Mo1 Mo2' 1.560(4) 7_565 ?
Mo1 Mo2' 1.560(4) . ?
Mo1 Mo1' 1.661(4) . ?
Mo1 Mo1' 1.661(4) 7_565 ?
Mo1 C1 2.138(7) . ?
Mo1 C3 2.154(7) . ?
Mo1 P1 2.5038(14) 7_565 ?
Mo1 P1 2.5039(14) . ?
Mo1' Mo2' 1.512(5) 7_565 ?
Mo1' Mo1' 1.577(7) 7_565 ?
Mo1' Mo2' 2.119(5) . ?
Mo1' C5 2.220(6) . ?
Mo1' C3 2.371(7) . ?
Mo1' P4 2.384(4) . ?
Mo1' P1 2.560(4) . ?
Mo2' Mo2' 1.398(8) 7_565 ?
Mo2' Mo1' 1.512(5) 7_565 ?
Mo2' C5 2.225(6) 7_565 ?
Mo2' P3 2.420(4) . ?
Mo2' C1 2.434(8) . ?
Mo2' P1 2.579(4) 7_565 ?
P1 C14 1.809(5) . ?
P1 C15 1.813(5) . ?
P1 C16 1.814(5) . ?
P1 Mo2' 2.579(4) 7_565 ?
P3 C17 1.790(7) . ?
P3 C18 1.814(6) . ?
P3 C18 1.814(6) 7_565 ?
P3 Mo2' 2.420(4) 7_565 ?
P4 C20 1.803(5) . ?
P4 C20 1.803(5) 7_565 ?
P4 C19 1.805(7) . ?
P4 Mo1' 2.384(4) 7_565 ?
Si1 C2 1.803(7) . ?
Si1 C7 1.850(6) 7_565 ?
Si1 C7 1.850(6) . ?
Si1 C8 1.845(8) . ?
Si2 C4 1.813(7) . ?
Si2 C10 1.855(5) 7_565 ?
Si2 C10 1.855(5) . ?
Si2 C9 1.855(8) . ?
Si3 C6 1.814(5) . ?
Si3 C12 1.845(6) . ?
Si3 C11 1.861(6) . ?
Si3 C13 1.863(6) . ?
C1 C2 1.203(8) . ?
C1 Mo2' 2.434(8) 7_565 ?
C3 C4 1.214(8) . ?
C3 Mo1' 2.371(7) 7_565 ?
C5 C6 1.214(6) . ?
C5 Mo2' 2.225(6) 7_565 ?
